data_8102048
loop_
_publ_author_name
'Feng, X.'
'Wang, Y.-F.'
'Wang, L.-Y.'

_publ_section_title
;
Crystal structure of (\m-4,4'-bipyridine-N,N')bis(N,N'-ethylene-
bis(salicylaldiminato))dizinc(II) methanol disolvate, Zn~2~(C~10~H~8~N~2~)
(C~16~H~14~N~2~O~2~)~2~ &#x00B7; 2CH~3~OH
;
_journal_issue 4
_journal_name_full 'Zeitschrift f\"ur Kristallographie - New Crystal Structures'
_journal_page_first 460
_journal_page_last 462
_journal_volume 221
_journal_year 2006
_chemical_formula_structural '[Zn~2~(sal-en)~2~(C10H8N2)] &#x00B7; MeOH'
_chemical_formula_sum 'C44 H44 N6 O6 Zn2'
_chemical_formula_weight 883.59
_chemical_name_systematic
;
(\m-4,4'-bipyridine-N,N')bis(N,N'-ethylene-bis(salicylaldiminato))dizinc(II) 
methanol solvate
;
_space_group_IT_number 14
_symmetry_cell_setting monoclinic
_symmetry_space_group_name_Hall '-P 2ybc'
_symmetry_space_group_name_H-M 'P 1 21/c 1'
_atom_sites_solution_hydrogens geom
_atom_sites_solution_primary direct
_atom_sites_solution_secondary difmap
_audit_creation_method SHELXL-97
_cell_angle_alpha 90.00
_cell_angle_beta 92.272(2)
_cell_angle_gamma 90.00
_cell_formula_units_Z 4
_cell_length_a 8.9542(14)
_cell_length_b 21.265(3)
_cell_length_c 21.770(3)
_cell_measurement_reflns_used 6014
_cell_measurement_temperature 291(2)
_cell_measurement_theta_max 23.76
_cell_measurement_theta_min 2.47
_cell_volume 4142.0(10)
_computing_cell_refinement 'Bruker SMART'
_computing_data_collection 'Bruker SMART'
_computing_data_reduction 'Bruker SAINT'
_computing_molecular_graphics 'Bruker SHELXTL'
_computing_publication_material 'Bruker SHELXTL'
_computing_structure_refinement 'SHELXL-97 (Sheldrick, 1997)'
_computing_structure_solution 'SHELXS-97 (Sheldrick, 1990)'
_diffrn_ambient_temperature 291(2)
_diffrn_measured_fraction_theta_full 0.989
_diffrn_measured_fraction_theta_max 0.989
_diffrn_measurement_device_type 'Bruker SMART CCD'
_diffrn_measurement_method phi/omega
_diffrn_radiation_monochromator graphite
_diffrn_radiation_source 'fine-focus sealed tube'
_diffrn_radiation_type MoK\a
_diffrn_radiation_wavelength 0.71073
_diffrn_reflns_av_R_equivalents 0.0579
_diffrn_reflns_av_sigmaI/netI 0.0786
_diffrn_reflns_limit_h_max 10
_diffrn_reflns_limit_h_min -11
_diffrn_reflns_limit_k_max 27
_diffrn_reflns_limit_k_min -19
_diffrn_reflns_limit_l_max 28
_diffrn_reflns_limit_l_min -22
_diffrn_reflns_number 23974
_diffrn_reflns_theta_full 27.50
_diffrn_reflns_theta_max 27.50
_diffrn_reflns_theta_min 2.47
_exptl_absorpt_coefficient_mu 1.214
_exptl_absorpt_correction_T_max 0.8157
_exptl_absorpt_correction_T_min 0.7085
_exptl_absorpt_correction_type none
_exptl_crystal_colour yellow
_exptl_crystal_density_diffrn 1.417
_exptl_crystal_density_meas 0
_exptl_crystal_density_method 'not measured'
_exptl_crystal_description block
_exptl_crystal_F_000 1832
_exptl_crystal_size_max 0.31
_exptl_crystal_size_mid 0.24
_exptl_crystal_size_min 0.17
_refine_diff_density_max 0.958
_refine_diff_density_min -0.640
_refine_diff_density_rms 0.110
_refine_ls_extinction_method none
_refine_ls_goodness_of_fit_ref 1.045
_refine_ls_hydrogen_treatment mixed
_refine_ls_matrix_type full
_refine_ls_number_parameters 530
_refine_ls_number_reflns 9424
_refine_ls_number_restraints 2
_refine_ls_restrained_S_all 1.045
_refine_ls_R_factor_all 0.1146
_refine_ls_R_factor_gt 0.0785
_refine_ls_shift/su_max 0.001
_refine_ls_shift/su_mean 0.000
_refine_ls_structure_factor_coef Fsqd
_refine_ls_weighting_details 'calc w=1/[\s^2^(Fo^2^)+(0.1161P)^2^+12.0447P] where P=(Fo^2^+2Fc^2^)/3'
_refine_ls_weighting_scheme calc
_refine_ls_wR_factor_gt 0.2375
_refine_ls_wR_factor_ref 0.2562
_reflns_number_gt 6093
_reflns_number_total 9424
_reflns_threshold_expression >2sigma(I)
_cod_data_source_file 1267-1877.cff
_cod_data_source_block a
_cod_depositor_comments
;
The following automatic conversions were performed:
'_symmetry_cell_setting' value 'Monoclinic' changed to 'monoclinic'
according to '/home/saulius/struct/CIF-dictionaries/cif_core.dic'
dictionary named 'cif_core.dic' version 2.4.1 from 2010-06-29.

Automatic conversion script
Id: cif_fix_enum 1555 2011-01-17 13:19:09Z saulius 
;
_cod_original_cell_volume 4142.0(11)
_cod_original_sg_symbol_H-M P12(1)/c1
_cod_database_code 8102048

loop_
_symmetry_equiv_pos_as_xyz
'x, y, z'
'-x, y+1/2, -z+1/2'
'-x, -y, -z'
'x, -y-1/2, z-1/2'

loop_
_atom_site_label
_atom_site_type_symbol
_atom_site_fract_x
_atom_site_fract_y
_atom_site_fract_z
_atom_site_U_iso_or_equiv
_atom_site_adp_type
_atom_site_occupancy
_atom_site_symmetry_multiplicity
_atom_site_Wyckoff_symbol
_atom_site_calc_flag
_atom_site_refinement_flags
_atom_site_disorder_assembly
_atom_site_disorder_group
Zn1 Zn 0.25208(8) 0.85522(3) 0.19319(3) 0.0419(2) Uani 1 4 e d . . .
Zn2 Zn 0.77805(8) 0.82198(4) 0.85011(3) 0.0456(2) Uani 1 4 e d . . .
O1 O 0.8896(5) 0.7754(2) 0.9159(2) 0.0562(12) Uani 1 4 e d . . .
O2 O 0.9573(5) 0.8644(2) 0.8180(2) 0.0525(11) Uani 1 4 e d . . .
O3 O 0.3546(6) 0.9253(2) 0.2370(2) 0.0574(12) Uani 1 4 e d . . .
O4 O 0.4268(5) 0.8209(2) 0.1503(2) 0.0480(10) Uani 1 4 e d . . .
O5 O 0.2364(10) 0.8466(7) 0.8829(6) 0.165(5) Uani 1 4 e d . . .
H5 H 0.1490 0.8554 0.8887 0.247 Uiso 1 4 e calc R . .
O6 O 0.6946(10) 0.8848(5) 0.1589(5) 0.126(3) Uani 1 4 e d D . .
N1 N 0.6455(6) 0.7419(3) 0.8340(3) 0.0553(14) Uani 1 4 e d . . .
N2 N 0.6624(6) 0.8448(3) 0.7671(3) 0.0528(14) Uani 1 4 e d . . .
N3 N 0.1321(7) 0.8373(3) 0.2715(3) 0.0567(14) Uani 1 4 e d . . .
N4 N 0.1378(6) 0.7719(3) 0.1685(3) 0.0507(13) Uani 1 4 e d . . .
N5 N 0.1468(7) 0.9091(3) 0.1241(3) 0.0509(13) Uani 1 4 e d . . .
N6 N 0.6701(6) 0.8874(3) 0.9054(3) 0.0506(13) Uani 1 4 e d . . .
C1 C 0.7720(8) 0.6741(4) 0.9087(3) 0.0553(17) Uani 1 4 e d . . .
C2 C 0.8769(7) 0.7171(3) 0.9342(3) 0.0502(15) Uani 1 4 e d . . .
C3 C 0.9742(8) 0.6946(4) 0.9826(4) 0.0629(19) Uani 1 4 e d . . .
H3 H 1.0443 0.7219 1.0008 0.075 Uiso 1 4 e calc R . .
C4 C 0.9673(9) 0.6334(4) 1.0033(4) 0.073(2) Uani 1 4 e d . . .
H4 H 1.0327 0.6203 1.0350 0.087 Uiso 1 4 e calc R . .
C5 C 0.8656(11) 0.5913(4) 0.9780(5) 0.083(3) Uani 1 4 e d . . .
H5A H 0.8625 0.5500 0.9922 0.099 Uiso 1 4 e calc R . .
C6 C 0.7697(11) 0.6112(4) 0.9319(4) 0.074(2) Uani 1 4 e d . . .
H6A H 0.7004 0.5829 0.9149 0.089 Uiso 1 4 e calc R . .
C7 C 0.6614(8) 0.6887(4) 0.8602(4) 0.0600(19) Uani 1 4 e d . . .
H7 H 0.5969 0.6566 0.8473 0.072 Uiso 1 4 e calc R . .
C8 C 0.5366(9) 0.7468(4) 0.7816(4) 0.073(2) Uani 1 4 e d . . .
H8A H 0.4420 0.7285 0.7925 0.087 Uiso 1 4 e calc R . .
H8B H 0.5729 0.7239 0.7467 0.087 Uiso 1 4 e calc R . .
C9 C 0.5148(8) 0.8147(4) 0.7651(4) 0.067(2) Uani 1 4 e d . . .
H9A H 0.4684 0.8183 0.7242 0.080 Uiso 1 4 e calc R . .
H9B H 0.4506 0.8348 0.7941 0.080 Uiso 1 4 e calc R . .
C10 C 0.7158(8) 0.8703(3) 0.7203(3) 0.0543(17) Uani 1 4 e d . . .
H10 H 0.6545 0.8721 0.6848 0.065 Uiso 1 4 e calc R . .
C11 C 0.8621(8) 0.8968(3) 0.7171(3) 0.0528(16) Uani 1 4 e d . . .
C12 C 0.9749(8) 0.8921(3) 0.7656(3) 0.0512(15) Uani 1 4 e d . . .
C13 C 1.1145(9) 0.9191(4) 0.7543(4) 0.069(2) Uani 1 4 e d . . .
H13 H 1.1911 0.9162 0.7843 0.083 Uiso 1 4 e calc R . .
C14 C 1.1406(12) 0.9497(4) 0.7001(5) 0.081(3) Uani 1 4 e d . . .
H14 H 1.2337 0.9676 0.6942 0.098 Uiso 1 4 e calc R . .
C15 C 1.0287(12) 0.9540(4) 0.6543(5) 0.083(3) Uani 1 4 e d . . .
H15 H 1.0472 0.9748 0.6178 0.100 Uiso 1 4 e calc R . .
C16 C 0.8963(10) 0.9288(4) 0.6623(4) 0.068(2) Uani 1 4 e d . . .
H16 H 0.8230 0.9321 0.6310 0.082 Uiso 1 4 e calc R . .
C17 C 0.2657(8) 0.9105(4) 0.3392(3) 0.0553(17) Uani 1 4 e d . . .
C18 C 0.3564(7) 0.9395(3) 0.2951(3) 0.0513(15) Uani 1 4 e d . . .
C19 C 0.4566(9) 0.9870(4) 0.3172(4) 0.066(2) Uani 1 4 e d . . .
H19 H 0.5160 1.0077 0.2894 0.079 Uiso 1 4 e calc R . .
C20 C 0.4680(10) 1.0032(5) 0.3776(5) 0.079(3) Uani 1 4 e d . . .
H20 H 0.5360 1.0340 0.3905 0.094 Uiso 1 4 e calc R . .
C21 C 0.3791(12) 0.9742(5) 0.4207(4) 0.087(3) Uani 1 4 e d . . .
H21 H 0.3862 0.9861 0.4619 0.105 Uiso 1 4 e calc R . .
C22 C 0.2819(10) 0.9285(4) 0.4016(4) 0.071(2) Uani 1 4 e d . . .
H22 H 0.2245 0.9084 0.4304 0.085 Uiso 1 4 e calc R . .
C23 C 0.1589(8) 0.8629(4) 0.3247(3) 0.0593(18) Uani 1 4 e d . . .
H23 H 0.1023 0.8487 0.3568 0.071 Uiso 1 4 e calc R . .
C24 C 0.0272(10) 0.7848(4) 0.2666(4) 0.078(3) Uani 1 4 e d . . .
H24A H -0.0651 0.7958 0.2859 0.093 Uiso 1 4 e calc R . .
H24B H 0.0695 0.7483 0.2876 0.093 Uiso 1 4 e calc R . .
C25 C -0.0047(8) 0.7696(4) 0.1992(4) 0.069(2) Uani 1 4 e d . . .
H25A H -0.0487 0.7281 0.1949 0.083 Uiso 1 4 e calc R . .
H25B H -0.0740 0.8000 0.1810 0.083 Uiso 1 4 e calc R . .
C26 C 0.1869(8) 0.7248(3) 0.1394(3) 0.0514(15) Uani 1 4 e d . . .
H26 H 0.1268 0.6892 0.1364 0.062 Uiso 1 4 e calc R . .
C27 C 0.3282(8) 0.7227(3) 0.1108(3) 0.0508(15) Uani 1 4 e d . . .
C28 C 0.3584(10) 0.6689(4) 0.0756(4) 0.069(2) Uani 1 4 e d . . .
H28 H 0.2859 0.6377 0.0717 0.083 Uiso 1 4 e calc R . .
C29 C 0.4885(11) 0.6609(4) 0.0472(5) 0.079(3) Uani 1 4 e d . . .
H29 H 0.5038 0.6257 0.0229 0.095 Uiso 1 4 e calc R . .
C30 C 0.5987(11) 0.7064(4) 0.0550(4) 0.079(2) Uani 1 4 e d . . .
H30 H 0.6892 0.7009 0.0362 0.094 Uiso 1 4 e calc R . .
C31 C 0.5777(9) 0.7591(4) 0.0899(3) 0.0594(18) Uani 1 4 e d . . .
H31 H 0.6548 0.7882 0.0950 0.071 Uiso 1 4 e calc R . .
C32 C 0.4412(7) 0.7699(3) 0.1179(3) 0.0451(14) Uani 1 4 e d . . .
C33 C 0.6061(9) 0.9394(4) 0.8816(3) 0.066(2) Uani 1 4 e d . . .
H33 H 0.6075 0.9457 0.8393 0.079 Uiso 1 4 e calc R . .
C34 C 0.5390(9) 0.9833(4) 0.9169(3) 0.066(2) Uani 1 4 e d . . .
H34 H 0.4950 1.0184 0.8982 0.079 Uiso 1 4 e calc R . .
C35 C 0.5350(8) 0.9765(3) 0.9798(3) 0.0555(17) Uani 1 4 e d . . .
C36 C 0.6050(12) 0.9230(4) 1.0040(4) 0.083(3) Uani 1 4 e d . . .
H36 H 0.6084 0.9161 1.0462 0.099 Uiso 1 4 e calc R . .
C37 C 0.6693(11) 0.8801(4) 0.9654(4) 0.071(2) Uani 1 4 e d . . .
H37 H 0.7141 0.8444 0.9826 0.085 Uiso 1 4 e calc R . .
C38 C 0.1481(14) 0.8888(4) 0.0670(4) 0.102(4) Uani 1 4 e d . . .
H38 H 0.1892 0.8495 0.0598 0.123 Uiso 1 4 e calc R . .
C39 C 0.0914(15) 0.9229(4) 0.0173(4) 0.106(4) Uani 1 4 e d . . .
H39 H 0.0951 0.9066 -0.0222 0.128 Uiso 1 4 e calc R . .
C40 C 0.0299(8) 0.9808(3) 0.0265(3) 0.0499(15) Uani 1 4 e d . . .
C41 C 0.0304(8) 1.0028(3) 0.0854(3) 0.0562(17) Uani 1 4 e d . . .
H41 H -0.0095 1.0422 0.0936 0.067 Uiso 1 4 e calc R . .
C42 C 0.0908(8) 0.9660(3) 0.1330(3) 0.0541(16) Uani 1 4 e d . . .
H42 H 0.0921 0.9820 0.1728 0.065 Uiso 1 4 e calc R . .
C43 C 0.2794(14) 0.7960(7) 0.9198(6) 0.112(4) Uani 1 4 e d . . .
H43A H 0.3809 0.8018 0.9347 0.169 Uiso 1 4 e calc R . .
H43B H 0.2719 0.7579 0.8963 0.169 Uiso 1 4 e calc R . .
H43C H 0.2152 0.7934 0.9540 0.169 Uiso 1 4 e calc R . .
C44 C 0.7261(13) 0.9215(6) 0.2072(6) 0.107(4) Uani 1 4 e d D . .
H44A H 0.8216 0.9410 0.2026 0.160 Uiso 1 4 e calc R . .
H44B H 0.7288 0.8966 0.2440 0.160 Uiso 1 4 e calc R . .
H44C H 0.6506 0.9533 0.2099 0.160 Uiso 1 4 e calc R . .
H6' H 0.618(16) 0.859(7) 0.168(4) 0.24(10) Uiso 1 4 e d D . .

loop_
_atom_site_aniso_label
_atom_site_aniso_U_11
_atom_site_aniso_U_22
_atom_site_aniso_U_33
_atom_site_aniso_U_23
_atom_site_aniso_U_13
_atom_site_aniso_U_12
Zn1 0.0447(4) 0.0405(4) 0.0409(4) 0.0060(3) 0.0058(3) -0.0016(3)
Zn2 0.0411(4) 0.0543(5) 0.0413(4) -0.0140(3) 0.0033(3) -0.0011(3)
O1 0.055(3) 0.055(3) 0.058(3) -0.006(2) -0.006(2) -0.005(2)
O2 0.047(2) 0.059(3) 0.052(3) -0.004(2) 0.002(2) -0.008(2)
O3 0.068(3) 0.058(3) 0.047(3) -0.006(2) 0.014(2) -0.012(2)
O4 0.050(2) 0.044(2) 0.050(3) -0.003(2) 0.0090(19) -0.0062(19)
O5 0.095(6) 0.255(14) 0.141(9) 0.057(10) -0.016(6) -0.036(8)
O6 0.110(6) 0.133(7) 0.137(8) -0.045(6) 0.043(6) -0.042(6)
N1 0.047(3) 0.069(4) 0.050(3) -0.015(3) -0.004(2) -0.009(3)
N2 0.044(3) 0.069(4) 0.046(3) -0.015(3) 0.002(2) 0.005(3)
N3 0.056(3) 0.061(4) 0.054(4) 0.008(3) 0.015(3) -0.010(3)
N4 0.043(3) 0.046(3) 0.063(4) 0.004(3) 0.006(2) -0.003(2)
N5 0.065(3) 0.045(3) 0.043(3) 0.006(2) -0.002(2) 0.005(3)
N6 0.058(3) 0.051(3) 0.043(3) -0.014(2) 0.013(2) 0.001(3)
C1 0.052(4) 0.063(4) 0.052(4) -0.006(3) 0.015(3) -0.007(3)
C2 0.047(3) 0.060(4) 0.045(4) -0.007(3) 0.014(3) -0.002(3)
C3 0.055(4) 0.076(5) 0.059(5) 0.002(4) 0.007(3) -0.003(4)
C4 0.064(5) 0.089(6) 0.066(5) 0.019(5) 0.008(4) 0.008(4)
C5 0.087(6) 0.059(5) 0.103(8) 0.024(5) 0.025(6) -0.001(5)
C6 0.084(6) 0.064(5) 0.077(6) -0.008(4) 0.019(5) -0.015(4)
C7 0.053(4) 0.067(5) 0.061(5) -0.020(4) 0.011(3) -0.017(3)
C8 0.063(5) 0.091(6) 0.063(5) -0.014(4) -0.013(4) -0.020(4)
C9 0.040(3) 0.100(6) 0.060(5) -0.009(4) -0.003(3) -0.001(4)
C10 0.050(4) 0.062(4) 0.050(4) -0.009(3) 0.001(3) 0.015(3)
C11 0.065(4) 0.042(3) 0.051(4) -0.008(3) 0.011(3) 0.013(3)
C12 0.059(4) 0.043(3) 0.052(4) -0.010(3) 0.009(3) 0.003(3)
C13 0.066(5) 0.068(5) 0.074(5) -0.006(4) 0.007(4) -0.016(4)
C14 0.091(6) 0.077(6) 0.078(6) -0.011(5) 0.022(5) -0.029(5)
C15 0.105(7) 0.075(6) 0.071(6) 0.011(5) 0.026(5) 0.002(5)
C16 0.079(5) 0.067(5) 0.059(5) 0.003(4) 0.014(4) 0.011(4)
C17 0.055(4) 0.066(4) 0.045(4) 0.002(3) 0.005(3) 0.014(3)
C18 0.047(3) 0.054(4) 0.052(4) -0.007(3) 0.001(3) 0.009(3)
C19 0.057(4) 0.060(4) 0.082(5) -0.019(4) 0.006(4) 0.007(3)
C20 0.068(5) 0.083(6) 0.083(6) -0.037(5) -0.019(5) 0.008(4)
C21 0.095(7) 0.107(8) 0.058(5) -0.028(5) -0.017(5) 0.028(6)
C22 0.081(5) 0.085(6) 0.047(4) 0.000(4) 0.004(4) 0.016(5)
C23 0.062(4) 0.074(5) 0.043(4) 0.008(3) 0.015(3) 0.003(4)
C24 0.071(5) 0.076(6) 0.089(7) 0.012(5) 0.030(5) -0.023(4)
C25 0.045(4) 0.057(4) 0.105(7) -0.003(4) 0.009(4) -0.006(3)
C26 0.053(4) 0.042(3) 0.059(4) -0.002(3) -0.002(3) -0.003(3)
C27 0.056(4) 0.045(3) 0.051(4) -0.001(3) -0.003(3) 0.005(3)
C28 0.076(5) 0.052(4) 0.079(6) -0.014(4) 0.008(4) 0.007(4)
C29 0.093(6) 0.060(5) 0.086(6) -0.016(4) 0.018(5) 0.010(5)
C30 0.088(6) 0.076(6) 0.074(6) -0.012(5) 0.036(5) 0.009(5)
C31 0.067(4) 0.063(4) 0.050(4) 0.004(3) 0.020(3) 0.000(3)
C32 0.058(4) 0.044(3) 0.033(3) 0.003(3) 0.000(3) 0.008(3)
C33 0.082(5) 0.074(5) 0.040(4) -0.010(3) 0.005(3) 0.024(4)
C34 0.079(5) 0.068(5) 0.051(4) -0.011(4) 0.003(4) 0.027(4)
C35 0.068(4) 0.050(4) 0.050(4) -0.009(3) 0.014(3) -0.004(3)
C36 0.149(9) 0.060(5) 0.041(4) 0.000(3) 0.033(5) 0.025(5)
C37 0.112(7) 0.053(4) 0.049(4) 0.000(3) 0.018(4) 0.022(4)
C38 0.182(11) 0.065(5) 0.058(5) 0.002(4) -0.024(6) 0.060(6)
C39 0.205(12) 0.066(5) 0.046(5) -0.007(4) -0.022(6) 0.063(7)
C40 0.070(4) 0.036(3) 0.043(3) 0.002(3) -0.004(3) 0.004(3)
C41 0.074(5) 0.044(3) 0.051(4) -0.002(3) 0.003(3) 0.017(3)
C42 0.072(4) 0.046(3) 0.045(4) 0.003(3) 0.001(3) 0.007(3)
C43 0.105(8) 0.135(11) 0.098(9) -0.011(8) 0.015(7) -0.023(8)
C44 0.112(8) 0.106(8) 0.105(9) -0.035(7) 0.028(7) -0.031(7)

loop_
_atom_type_symbol
_atom_type_description
_atom_type_scat_dispersion_real
_atom_type_scat_dispersion_imag
_atom_type_scat_source
C C 0.0033 0.0016 'International Tables Vol C Tables 4.2.6.8 and 6.1.1.4'
H H 0.0000 0.0000 'International Tables Vol C Tables 4.2.6.8 and 6.1.1.4'
N N 0.0061 0.0033 'International Tables Vol C Tables 4.2.6.8 and 6.1.1.4'
O O 0.0106 0.0060 'International Tables Vol C Tables 4.2.6.8 and 6.1.1.4'
Zn Zn 0.2839 1.4301 'International Tables Vol C Tables 4.2.6.8 and 6.1.1.4'

loop_
_geom_angle_atom_site_label_1
_geom_angle_atom_site_label_2
_geom_angle_atom_site_label_3
_geom_angle
_geom_angle_site_symmetry_1
_geom_angle_site_symmetry_3
_geom_angle_publ_flag
O3 Zn1 O4 98.29(19) . . ?
O3 Zn1 N5 97.0(2) . . ?
O4 Zn1 N5 101.8(2) . . ?
O3 Zn1 N3 89.3(2) . . ?
O4 Zn1 N3 139.1(2) . . ?
N5 Zn1 N3 117.2(2) . . ?
O3 Zn1 N4 165.9(2) . . ?
O4 Zn1 N4 87.41(19) . . ?
N5 Zn1 N4 94.4(2) . . ?
N3 Zn1 N4 78.1(2) . . ?
O1 Zn2 O2 95.2(2) . . ?
O1 Zn2 N1 88.9(2) . . ?
O2 Zn2 N1 140.1(2) . . ?
O1 Zn2 N6 98.5(2) . . ?
O2 Zn2 N6 107.2(2) . . ?
N1 Zn2 N6 111.3(2) . . ?
O1 Zn2 N2 162.6(2) . . ?
O2 Zn2 N2 88.3(2) . . ?
N1 Zn2 N2 77.7(2) . . ?
N6 Zn2 N2 96.7(2) . . ?
C2 O1 Zn2 130.3(4) . . ?
C12 O2 Zn2 129.9(4) . . ?
C18 O3 Zn1 129.2(4) . . ?
C32 O4 Zn1 130.9(4) . . ?
C43 O5 H5 109.5 . . ?
C44 O6 H6' 109(3) . . ?
C7 N1 C8 117.9(6) . . ?
C7 N1 Zn2 126.4(5) . . ?
C8 N1 Zn2 115.2(5) . . ?
C10 N2 C9 122.2(6) . . ?
C10 N2 Zn2 127.0(5) . . ?
C9 N2 Zn2 109.6(5) . . ?
C23 N3 C24 118.9(6) . . ?
C23 N3 Zn1 124.8(5) . . ?
C24 N3 Zn1 115.5(5) . . ?
C26 N4 C25 121.6(6) . . ?
C26 N4 Zn1 128.0(5) . . ?
C25 N4 Zn1 109.6(5) . . ?
C38 N5 C42 117.0(6) . . ?
C38 N5 Zn1 118.7(5) . . ?
C42 N5 Zn1 124.0(5) . . ?
C37 N6 C33 117.6(6) . . ?
C37 N6 Zn2 120.7(5) . . ?
C33 N6 Zn2 121.6(5) . . ?
C2 C1 C6 119.2(7) . . ?
C2 C1 C7 124.9(7) . . ?
C6 C1 C7 115.9(7) . . ?
O1 C2 C1 124.1(7) . . ?
O1 C2 C3 119.1(6) . . ?
C1 C2 C3 116.9(7) . . ?
C4 C3 C2 121.6(8) . . ?
C4 C3 H3 119.2 . . ?
C2 C3 H3 119.2 . . ?
C5 C4 C3 121.4(9) . . ?
C5 C4 H4 119.3 . . ?
C3 C4 H4 119.3 . . ?
C6 C5 C4 118.7(8) . . ?
C6 C5 H5A 120.6 . . ?
C4 C5 H5A 120.6 . . ?
C5 C6 C1 122.2(8) . . ?
C5 C6 H6A 118.9 . . ?
C1 C6 H6A 118.9 . . ?
N1 C7 C1 125.2(7) . . ?
N1 C7 H7 117.4 . . ?
C1 C7 H7 117.4 . . ?
N1 C8 C9 109.2(6) . . ?
N1 C8 H8A 109.8 . . ?
C9 C8 H8A 109.8 . . ?
N1 C8 H8B 109.8 . . ?
C9 C8 H8B 109.8 . . ?
H8A C8 H8B 108.3 . . ?
N2 C9 C8 107.8(6) . . ?
N2 C9 H9A 110.2 . . ?
C8 C9 H9A 110.2 . . ?
N2 C9 H9B 110.2 . . ?
C8 C9 H9B 110.2 . . ?
H9A C9 H9B 108.5 . . ?
N2 C10 C11 125.8(7) . . ?
N2 C10 H10 117.1 . . ?
C11 C10 H10 117.1 . . ?
C16 C11 C10 117.3(7) . . ?
C16 C11 C12 118.9(7) . . ?
C10 C11 C12 123.8(7) . . ?
O2 C12 C13 118.6(7) . . ?
O2 C12 C11 124.8(6) . . ?
C13 C12 C11 116.6(7) . . ?
C14 C13 C12 121.7(9) . . ?
C14 C13 H13 119.1 . . ?
C12 C13 H13 119.1 . . ?
C13 C14 C15 120.3(9) . . ?
C13 C14 H14 119.8 . . ?
C15 C14 H14 119.8 . . ?
C16 C15 C14 120.4(9) . . ?
C16 C15 H15 119.8 . . ?
C14 C15 H15 119.8 . . ?
C15 C16 C11 122.1(9) . . ?
C15 C16 H16 119.0 . . ?
C11 C16 H16 119.0 . . ?
C22 C17 C23 116.7(7) . . ?
C22 C17 C18 119.5(7) . . ?
C23 C17 C18 123.8(7) . . ?
O3 C18 C17 124.9(6) . . ?
O3 C18 C19 118.4(7) . . ?
C17 C18 C19 116.8(7) . . ?
C20 C19 C18 121.9(9) . . ?
C20 C19 H19 119.1 . . ?
C18 C19 H19 119.1 . . ?
C19 C20 C21 121.0(8) . . ?
C19 C20 H20 119.5 . . ?
C21 C20 H20 119.5 . . ?
C22 C21 C20 119.0(8) . . ?
C22 C21 H21 120.5 . . ?
C20 C21 H21 120.5 . . ?
C21 C22 C17 121.9(9) . . ?
C21 C22 H22 119.1 . . ?
C17 C22 H22 119.1 . . ?
N3 C23 C17 126.8(6) . . ?
N3 C23 H23 116.6 . . ?
C17 C23 H23 116.6 . . ?
N3 C24 C25 109.2(6) . . ?
N3 C24 H24A 109.8 . . ?
C25 C24 H24A 109.8 . . ?
N3 C24 H24B 109.8 . . ?
C25 C24 H24B 109.8 . . ?
H24A C24 H24B 108.3 . . ?
N4 C25 C24 107.5(6) . . ?
N4 C25 H25A 110.2 . . ?
C24 C25 H25A 110.2 . . ?
N4 C25 H25B 110.2 . . ?
C24 C25 H25B 110.2 . . ?
H25A C25 H25B 108.5 . . ?
N4 C26 C27 124.7(6) . . ?
N4 C26 H26 117.7 . . ?
C27 C26 H26 117.7 . . ?
C28 C27 C32 118.6(7) . . ?
C28 C27 C26 117.0(7) . . ?
C32 C27 C26 124.4(6) . . ?
C29 C28 C27 122.6(8) . . ?
C29 C28 H28 118.7 . . ?
C27 C28 H28 118.7 . . ?
C28 C29 C30 118.6(8) . . ?
C28 C29 H29 120.7 . . ?
C30 C29 H29 120.7 . . ?
C31 C30 C29 121.7(8) . . ?
C31 C30 H30 119.2 . . ?
C29 C30 H30 119.2 . . ?
C30 C31 C32 121.0(8) . . ?
C30 C31 H31 119.5 . . ?
C32 C31 H31 119.5 . . ?
O4 C32 C31 118.5(6) . . ?
O4 C32 C27 123.9(6) . . ?
C31 C32 C27 117.5(6) . . ?
N6 C33 C34 122.5(7) . . ?
N6 C33 H33 118.7 . . ?
C34 C33 H33 118.7 . . ?
C33 C34 C35 121.2(7) . . ?
C33 C34 H34 119.4 . . ?
C35 C34 H34 119.4 . . ?
C34 C35 C36 115.6(6) . . ?
C34 C35 C35 123.0(9) . 3_677 ?
C36 C35 C35 121.4(8) . 3_677 ?
C37 C36 C35 120.1(7) . . ?
C37 C36 H36 119.9 . . ?
C35 C36 H36 119.9 . . ?
N6 C37 C36 123.0(7) . . ?
N6 C37 H37 118.5 . . ?
C36 C37 H37 118.5 . . ?
N5 C38 C39 123.4(8) . . ?
N5 C38 H38 118.3 . . ?
C39 C38 H38 118.3 . . ?
C40 C39 C38 119.7(8) . . ?
C40 C39 H39 120.2 . . ?
C38 C39 H39 120.2 . . ?
C41 C40 C39 117.5(6) . . ?
C41 C40 C40 121.6(7) . 3_575 ?
C39 C40 C40 120.8(8) . 3_575 ?
C40 C41 C42 119.5(6) . . ?
C40 C41 H41 120.2 . . ?
C42 C41 H41 120.2 . . ?
N5 C42 C41 122.9(7) . . ?
N5 C42 H42 118.6 . . ?
C41 C42 H42 118.6 . . ?
O5 C43 H43A 109.5 . . ?
O5 C43 H43B 109.5 . . ?
H43A C43 H43B 109.5 . . ?
O5 C43 H43C 109.5 . . ?
H43A C43 H43C 109.5 . . ?
H43B C43 H43C 109.5 . . ?
O6 C44 H44A 109.5 . . ?
O6 C44 H44B 109.5 . . ?
H44A C44 H44B 109.5 . . ?
O6 C44 H44C 109.5 . . ?
H44A C44 H44C 109.5 . . ?
H44B C44 H44C 109.5 . . ?

loop_
_geom_bond_atom_site_label_1
_geom_bond_atom_site_label_2
_geom_bond_distance
_geom_bond_site_symmetry_2
_geom_bond_publ_flag
Zn1 O3 1.977(5) . ?
Zn1 O4 1.992(4) . ?
Zn1 N5 2.086(5) . ?
Zn1 N3 2.086(6) . ?
Zn1 N4 2.105(6) . ?
Zn2 O1 1.979(5) . ?
Zn2 O2 1.991(5) . ?
Zn2 N1 2.097(6) . ?
Zn2 N6 2.100(5) . ?
Zn2 N2 2.104(6) . ?
O1 C2 1.308(8) . ?
O2 C12 1.300(8) . ?
O3 C18 1.300(8) . ?
O4 C32 1.303(7) . ?
O5 C43 1.388(16) . ?
O5 H5 0.8200 . ?
O6 C44 1.331(13) . ?
O6 H6' 0.90(2) . ?
N1 C7 1.275(10) . ?
N1 C8 1.474(9) . ?
N2 C10 1.265(9) . ?
N2 C9 1.468(9) . ?
N3 C23 1.295(10) . ?
N3 C24 1.460(10) . ?
N4 C26 1.274(9) . ?
N4 C25 1.464(9) . ?
N5 C38 1.316(11) . ?
N5 C42 1.327(8) . ?
N6 C37 1.316(9) . ?
N6 C33 1.339(10) . ?
C1 C2 1.410(10) . ?
C1 C6 1.430(11) . ?
C1 C7 1.452(11) . ?
C2 C3 1.424(10) . ?
C3 C4 1.381(12) . ?
C3 H3 0.9300 . ?
C4 C5 1.375(14) . ?
C4 H4 0.9300 . ?
C5 C6 1.364(14) . ?
C5 H5A 0.9300 . ?
C6 H6A 0.9300 . ?
C7 H7 0.9300 . ?
C8 C9 1.498(13) . ?
C8 H8A 0.9700 . ?
C8 H8B 0.9700 . ?
C9 H9A 0.9700 . ?
C9 H9B 0.9700 . ?
C10 C11 1.430(10) . ?
C10 H10 0.9300 . ?
C11 C16 1.417(11) . ?
C11 C12 1.436(10) . ?
C12 C13 1.406(10) . ?
C13 C14 1.375(13) . ?
C13 H13 0.9300 . ?
C14 C15 1.389(14) . ?
C14 H14 0.9300 . ?
C15 C16 1.319(12) . ?
C15 H15 0.9300 . ?
C16 H16 0.9300 . ?
C17 C22 1.413(11) . ?
C17 C23 1.419(11) . ?
C17 C18 1.422(10) . ?
C18 C19 1.423(10) . ?
C19 C20 1.360(12) . ?
C19 H19 0.9300 . ?
C20 C21 1.399(14) . ?
C20 H20 0.9300 . ?
C21 C22 1.359(13) . ?
C21 H21 0.9300 . ?
C22 H22 0.9300 . ?
C23 H23 0.9300 . ?
C24 C25 1.519(13) . ?
C24 H24A 0.9700 . ?
C24 H24B 0.9700 . ?
C25 H25A 0.9700 . ?
C25 H25B 0.9700 . ?
C26 C27 1.432(10) . ?
C26 H26 0.9300 . ?
C27 C28 1.409(10) . ?
C27 C32 1.430(9) . ?
C28 C29 1.351(12) . ?
C28 H28 0.9300 . ?
C29 C30 1.386(13) . ?
C29 H29 0.9300 . ?
C30 C31 1.371(11) . ?
C30 H30 0.9300 . ?
C31 C32 1.406(9) . ?
C31 H31 0.9300 . ?
C33 C34 1.364(10) . ?
C33 H33 0.9300 . ?
C34 C35 1.380(10) . ?
C34 H34 0.9300 . ?
C35 C36 1.392(11) . ?
C35 C35 1.486(13) 3_677 ?
C36 C37 1.381(10) . ?
C36 H36 0.9300 . ?
C37 H37 0.9300 . ?
C38 C39 1.383(11) . ?
C38 H38 0.9300 . ?
C39 C40 1.365(10) . ?
C39 H39 0.9300 . ?
C40 C41 1.364(9) . ?
C40 C40 1.497(12) 3_575 ?
C41 C42 1.391(9) . ?
C41 H41 0.9300 . ?
C42 H42 0.9300 . ?
C43 H43A 0.9600 . ?
C43 H43B 0.9600 . ?
C43 H43C 0.9600 . ?
C44 H44A 0.9600 . ?
C44 H44B 0.9600 . ?
C44 H44C 0.9600 . ?

loop_
_geom_hbond_atom_site_label_D
_geom_hbond_atom_site_label_H
_geom_hbond_atom_site_label_A
_geom_hbond_distance_DH
_geom_hbond_distance_HA
_geom_hbond_distance_DA
_geom_hbond_angle_DHA
_geom_hbond_site_symmetry_A
O6 H6' O4 0.90(2) 1.92(8) 2.755(9) 153(15) .

loop_
_geom_torsion_atom_site_label_1
_geom_torsion_atom_site_label_2
_geom_torsion_atom_site_label_3
_geom_torsion_atom_site_label_4
_geom_torsion
_geom_torsion_site_symmetry_1
_geom_torsion_site_symmetry_2
_geom_torsion_site_symmetry_3
_geom_torsion_site_symmetry_4
_geom_torsion_publ_flag
O2 Zn2 O1 C2 -137.3(6) . . . . ?
N1 Zn2 O1 C2 2.9(6) . . . . ?
N6 Zn2 O1 C2 114.3(6) . . . . ?
N2 Zn2 O1 C2 -36.5(10) . . . . ?
O1 Zn2 O2 C12 162.6(5) . . . . ?
N1 Zn2 O2 C12 68.0(7) . . . . ?
N6 Zn2 O2 C12 -96.9(5) . . . . ?
N2 Zn2 O2 C12 -0.3(5) . . . . ?
O4 Zn1 O3 C18 -127.8(6) . . . . ?
N5 Zn1 O3 C18 129.2(6) . . . . ?
N3 Zn1 O3 C18 11.8(6) . . . . ?
N4 Zn1 O3 C18 -14.6(12) . . . . ?
O3 Zn1 O4 C32 172.3(5) . . . . ?
N5 Zn1 O4 C32 -88.7(5) . . . . ?
N3 Zn1 O4 C32 73.7(6) . . . . ?
N4 Zn1 O4 C32 5.2(5) . . . . ?
O1 Zn2 N1 C7 -3.8(6) . . . . ?
O2 Zn2 N1 C7 93.0(7) . . . . ?
N6 Zn2 N1 C7 -102.5(6) . . . . ?
N2 Zn2 N1 C7 165.0(6) . . . . ?
O1 Zn2 N1 C8 -175.7(5) . . . . ?
O2 Zn2 N1 C8 -78.9(6) . . . . ?
N6 Zn2 N1 C8 85.7(6) . . . . ?
N2 Zn2 N1 C8 -6.9(5) . . . . ?
O1 Zn2 N2 C10 -96.6(9) . . . . ?
O2 Zn2 N2 C10 5.3(6) . . . . ?
N1 Zn2 N2 C10 -137.1(6) . . . . ?
N6 Zn2 N2 C10 112.5(6) . . . . ?
O1 Zn2 N2 C9 71.3(9) . . . . ?
O2 Zn2 N2 C9 173.2(5) . . . . ?
N1 Zn2 N2 C9 30.8(5) . . . . ?
N6 Zn2 N2 C9 -79.7(5) . . . . ?
O3 Zn1 N3 C23 -9.7(6) . . . . ?
O4 Zn1 N3 C23 92.2(7) . . . . ?
N5 Zn1 N3 C23 -107.2(6) . . . . ?
N4 Zn1 N3 C23 164.0(7) . . . . ?
O3 Zn1 N3 C24 -179.7(6) . . . . ?
O4 Zn1 N3 C24 -77.8(7) . . . . ?
N5 Zn1 N3 C24 82.8(6) . . . . ?
N4 Zn1 N3 C24 -6.1(6) . . . . ?
O3 Zn1 N4 C26 -112.7(9) . . . . ?
O4 Zn1 N4 C26 1.7(6) . . . . ?
N5 Zn1 N4 C26 103.3(6) . . . . ?
N3 Zn1 N4 C26 -139.8(7) . . . . ?
O3 Zn1 N4 C25 57.3(11) . . . . ?
O4 Zn1 N4 C25 171.7(5) . . . . ?
N5 Zn1 N4 C25 -86.6(5) . . . . ?
N3 Zn1 N4 C25 30.2(5) . . . . ?
O3 Zn1 N5 C38 135.8(8) . . . . ?
O4 Zn1 N5 C38 35.7(8) . . . . ?
N3 Zn1 N5 C38 -131.4(8) . . . . ?
N4 Zn1 N5 C38 -52.5(8) . . . . ?
O3 Zn1 N5 C42 -37.3(6) . . . . ?
O4 Zn1 N5 C42 -137.3(6) . . . . ?
N3 Zn1 N5 C42 55.6(6) . . . . ?
N4 Zn1 N5 C42 134.5(6) . . . . ?
O1 Zn2 N6 C37 -12.3(7) . . . . ?
O2 Zn2 N6 C37 -110.5(7) . . . . ?
N1 Zn2 N6 C37 79.8(7) . . . . ?
N2 Zn2 N6 C37 159.2(7) . . . . ?
O1 Zn2 N6 C33 164.5(6) . . . . ?
O2 Zn2 N6 C33 66.3(6) . . . . ?
N1 Zn2 N6 C33 -103.3(6) . . . . ?
N2 Zn2 N6 C33 -23.9(6) . . . . ?
Zn2 O1 C2 C1 -0.8(10) . . . . ?
Zn2 O1 C2 C3 178.8(5) . . . . ?
C6 C1 C2 O1 179.2(6) . . . . ?
C7 C1 C2 O1 -1.9(11) . . . . ?
C6 C1 C2 C3 -0.5(10) . . . . ?
C7 C1 C2 C3 178.4(6) . . . . ?
O1 C2 C3 C4 -179.2(7) . . . . ?
C1 C2 C3 C4 0.5(10) . . . . ?
C2 C3 C4 C5 0.0(13) . . . . ?
C3 C4 C5 C6 -0.4(14) . . . . ?
C4 C5 C6 C1 0.4(14) . . . . ?
C2 C1 C6 C5 0.0(12) . . . . ?
C7 C1 C6 C5 -178.9(8) . . . . ?
C8 N1 C7 C1 174.4(7) . . . . ?
Zn2 N1 C7 C1 2.7(10) . . . . ?
C2 C1 C7 N1 0.8(11) . . . . ?
C6 C1 C7 N1 179.8(7) . . . . ?
C7 N1 C8 C9 169.7(7) . . . . ?
Zn2 N1 C8 C9 -17.7(8) . . . . ?
C10 N2 C9 C8 119.3(8) . . . . ?
Zn2 N2 C9 C8 -49.2(7) . . . . ?
N1 C8 C9 N2 42.8(9) . . . . ?
C9 N2 C10 C11 -175.4(6) . . . . ?
Zn2 N2 C10 C11 -8.9(10) . . . . ?
N2 C10 C11 C16 -174.0(7) . . . . ?
N2 C10 C11 C12 6.6(11) . . . . ?
Zn2 O2 C12 C13 179.5(5) . . . . ?
Zn2 O2 C12 C11 -1.2(9) . . . . ?
C16 C11 C12 O2 179.5(6) . . . . ?
C10 C11 C12 O2 -1.1(10) . . . . ?
C16 C11 C12 C13 -1.2(9) . . . . ?
C10 C11 C12 C13 178.2(6) . . . . ?
O2 C12 C13 C14 -179.3(7) . . . . ?
C11 C12 C13 C14 1.4(11) . . . . ?
C12 C13 C14 C15 -0.8(14) . . . . ?
C13 C14 C15 C16 0.0(15) . . . . ?
C14 C15 C16 C11 0.2(14) . . . . ?
C10 C11 C16 C15 -179.0(8) . . . . ?
C12 C11 C16 C15 0.5(11) . . . . ?
Zn1 O3 C18 C17 -8.7(10) . . . . ?
Zn1 O3 C18 C19 170.8(5) . . . . ?
C22 C17 C18 O3 177.7(7) . . . . ?
C23 C17 C18 O3 -1.3(11) . . . . ?
C22 C17 C18 C19 -1.8(10) . . . . ?
C23 C17 C18 C19 179.2(7) . . . . ?
O3 C18 C19 C20 -178.1(7) . . . . ?
C17 C18 C19 C20 1.4(11) . . . . ?
C18 C19 C20 C21 -1.1(13) . . . . ?
C19 C20 C21 C22 1.2(14) . . . . ?
C20 C21 C22 C17 -1.6(13) . . . . ?
C23 C17 C22 C21 -178.9(8) . . . . ?
C18 C17 C22 C21 2.0(12) . . . . ?
C24 N3 C23 C17 174.4(7) . . . . ?
Zn1 N3 C23 C17 4.7(11) . . . . ?
C22 C17 C23 N3 -176.0(8) . . . . ?
C18 C17 C23 N3 3.0(12) . . . . ?
C23 N3 C24 C25 171.1(7) . . . . ?
Zn1 N3 C24 C25 -18.2(9) . . . . ?
C26 N4 C25 C24 122.5(8) . . . . ?
Zn1 N4 C25 C24 -48.3(7) . . . . ?
N3 C24 C25 N4 42.8(9) . . . . ?
C25 N4 C26 C27 -176.9(7) . . . . ?
Zn1 N4 C26 C27 -8.0(10) . . . . ?
N4 C26 C27 C28 -174.2(7) . . . . ?
N4 C26 C27 C32 8.6(11) . . . . ?
C32 C27 C28 C29 -1.5(12) . . . . ?
C26 C27 C28 C29 -178.9(8) . . . . ?
C27 C28 C29 C30 2.5(15) . . . . ?
C28 C29 C30 C31 -1.0(15) . . . . ?
C29 C30 C31 C32 -1.6(14) . . . . ?
Zn1 O4 C32 C31 176.6(5) . . . . ?
Zn1 O4 C32 C27 -5.9(9) . . . . ?
C30 C31 C32 O4 -179.8(7) . . . . ?
C30 C31 C32 C27 2.6(11) . . . . ?
C28 C27 C32 O4 -178.6(7) . . . . ?
C26 C27 C32 O4 -1.4(10) . . . . ?
C28 C27 C32 C31 -1.1(10) . . . . ?
C26 C27 C32 C31 176.1(7) . . . . ?
C37 N6 C33 C34 -1.3(13) . . . . ?
Zn2 N6 C33 C34 -178.2(7) . . . . ?
N6 C33 C34 C35 0.7(14) . . . . ?
C33 C34 C35 C36 0.7(13) . . . . ?
C33 C34 C35 C35 179.2(9) . . . 3_677 ?
C34 C35 C36 C37 -1.5(14) . . . . ?
C35 C35 C36 C37 -179.9(10) 3_677 . . . ?
C33 N6 C37 C36 0.5(14) . . . . ?
Zn2 N6 C37 C36 177.5(8) . . . . ?
C35 C36 C37 N6 0.9(16) . . . . ?
C42 N5 C38 C39 -1.6(17) . . . . ?
Zn1 N5 C38 C39 -175.1(10) . . . . ?
N5 C38 C39 C40 0(2) . . . . ?
C38 C39 C40 C41 1.3(17) . . . . ?
C38 C39 C40 C40 179.0(11) . . . 3_575 ?
C39 C40 C41 C42 -0.7(12) . . . . ?
C40 C40 C41 C42 -178.3(8) 3_575 . . . ?
C38 N5 C42 C41 2.3(12) . . . . ?
Zn1 N5 C42 C41 175.4(6) . . . . ?
C40 C41 C42 N5 -1.2(12) . . . . ?
